data_9004961
loop_
_publ_author_name
'Grice, J. D.'

_publ_section_title
;
 The structure of spurrite, tilleyite and scawtite,
 and relationships to other silicate-carbonate minerals
;
_journal_name_full 'The Canadian Mineralogist'
_journal_page_first 1489
_journal_page_last 1500
_journal_paper_doi 10.2113/gscanmin.43.5.1489
_journal_volume 43
_journal_year 2005
_chemical_compound_source 'Cornet Hill, Apuseni Mountains, Romania'
_chemical_formula_sum 'C Ca5 O11 Si2'
_chemical_name_mineral Spurrite
_space_group_IT_number 14
_symmetry_space_group_name_Hall '-P 2yab'
_symmetry_space_group_name_H-M 'P 1 21/a 1'
_cell_angle_alpha 90
_cell_angle_beta 101.27
_cell_angle_gamma 90
_cell_length_a 10.484
_cell_length_b 6.712
_cell_length_c 14.156
_cell_formula_units_Z 4
_cell_volume 976.930
_database_code_amcsd 0006059
_exptl_crystal_density_diffrn 3.023
_cod_original_formula_sum 'Ca5 Si2 C O11'
_cod_database_code 9004961

loop_
_space_group_symop_operation_xyz
x,y,z
1/2+x,1/2-y,z
1/2-x,1/2+y,-z
-x,-y,-z

loop_
_atom_site_aniso_label
_atom_site_aniso_U_11
_atom_site_aniso_U_22
_atom_site_aniso_U_33
_atom_site_aniso_U_12
_atom_site_aniso_U_13
_atom_site_aniso_U_23
Ca1 0.00900 0.00650 0.01400 0.00010 -0.00010 -0.00140
Ca2 0.01090 0.01210 0.01070 -0.00500 0.00060 0.00040
Ca3 0.00580 0.00600 0.01590 0.00010 0.00210 0.00020
Ca4 0.00680 0.00670 0.01190 0.00090 0.00090 -0.00020
Ca5 0.00690 0.00630 0.01160 0.00050 0.00110 -0.00050
Si1 0.00470 0.00440 0.01000 0.00000 0.00050 0.00010
Si2 0.00490 0.00430 0.00920 0.00030 0.00050 0.00000
C 0.00700 0.00700 0.01300 -0.00130 0.00140 0.00020
O1 0.01330 0.00780 0.01110 -0.00050 0.00220 0.00010
O2 0.00930 0.00590 0.01410 0.00000 0.00310 0.00100
O3 0.00930 0.00940 0.01520 0.00270 0.00350 -0.00080
O4 0.00790 0.01180 0.02080 -0.00430 -0.00190 0.00070
O5 0.00680 0.01080 0.01430 -0.00020 0.00240 0.00310
O6 0.01020 0.00740 0.01320 0.00170 0.00080 0.00280
O7 0.01110 0.00740 0.01420 0.00120 0.00250 -0.00240
O8 0.00670 0.01020 0.01300 -0.00110 0.00100 -0.00200
O9 0.00820 0.01040 0.01490 -0.00010 0.00300 -0.00020
O10 0.00620 0.01100 0.01540 -0.00030 -0.00120 0.00050
O11 0.01410 0.01370 0.01270 0.00020 0.00230 -0.00060

loop_
_atom_site_label
_atom_site_fract_x
_atom_site_fract_y
_atom_site_fract_z
_atom_site_U_iso_or_equiv
Ca1 0.14005 0.66295 0.07182 0.01010
Ca2 0.03225 0.24170 0.61152 0.01140
Ca3 0.23999 0.05991 0.45584 0.00920
Ca4 0.04556 0.99104 0.83065 0.00860
Ca5 0.13164 0.50700 0.82619 0.00840
Si1 0.13420 0.22410 0.05667 0.00650
Si2 0.02636 0.74940 0.60459 0.00620
C 0.18910 0.69900 0.28040 0.00900
O1 0.12350 0.24165 0.94040 0.01070
O2 0.14010 0.99730 0.09700 0.00970
O3 0.00790 0.33720 0.08360 0.01110
O4 0.26710 0.33260 0.10780 0.01420
O5 0.88430 0.15300 0.46620 0.01060
O6 0.89070 0.43050 0.33460 0.01050
O7 0.02270 0.07740 0.33000 0.01090
O8 0.10060 0.33830 0.46900 0.01010
O9 0.28580 0.69660 0.23540 0.01110
O10 0.07130 0.68990 0.23040 0.01130
O11 0.20880 0.71830 0.37100 0.01350

loop_
_cod_related_entry_id
_cod_related_entry_database
_cod_related_entry_code
1 AMCSD 0006059
